data_5000031
loop_
_publ_author_name
'Busetta, B.'
'Hospital, M.'

_publ_section_title
;
 Structure cristalline et moleculaire de l'oestradiol hemihydrate
;
_journal_issue 2
_journal_name_full 'Acta Crystallographica Section B'
_journal_page_first 560
_journal_page_last 567
_journal_paper_doi 10.1107/S0567740872002754
_journal_volume 28
_journal_year 1972
_chemical_formula_sum 'C18 H25 O2.499'
_space_group_IT_number 18
_symmetry_cell_setting orthorhombic
_symmetry_Int_Tables_number 18
_symmetry_space_group_name_Hall 'P 2 2ab'
_symmetry_space_group_name_H-M 'P 21 21 2'
_cell_angle_alpha 90
_cell_angle_beta 90
_cell_angle_gamma 90
_cell_formula_units_Z 4
_cell_length_a 12.055(3)
_cell_length_b 19.280(3)
_cell_length_c 6.630(2)
_cod_database_code 5000031

loop_
_symmetry_equiv_pos_site_id
_symmetry_equiv_pos_as_xyz
1 x,y,z
2 1/2+x,1/2-y,-z
3 1/2-x,1/2+y,-z
4 -x,-y,z

loop_
_atom_site_label
_atom_site_type_symbol
_atom_site_fract_x
_atom_site_fract_y
_atom_site_fract_z
C1 C 0.12954 0.09907 -0.28392
C10 C 0.08965 0.13214 -0.10940
C11 C -0.10458 0.08279 -0.14834
C12 C -0.22934 0.09336 -0.11035
C13 C -0.25048 0.10863 0.11192
C14 C -0.17913 0.17148 0.17504
C15 C -0.22772 0.19345 0.37657
C16 C -0.35345 0.17568 0.36243
C17 C -0.36618 0.13686 0.15983
C18 C -0.23098 0.04428 0.24125
C2 C 0.24166 0.08643 -0.31619
C3 C 0.31728 0.10574 -0.17241
C4 C 0.28290 0.14201 -0.00091
C5 C 0.16938 0.15557 0.02827
C6 C 0.13785 0.19515 0.21524
C7 C 0.01659 0.21656 0.22081
C8 C -0.05753 0.15753 0.15078
C9 C -0.03262 0.14267 -0.07393
H21 H 0.07380 0.08080 -0.37560
H22 H 0.26080 0.06250 -0.46230
H24 H 0.33130 0.15850 0.12780
H26 H 0.19210 0.24590 0.24080
H27 H -0.00010 0.22740 0.35490
H28 H -0.03100 0.11530 0.22480
H29 H -0.04880 0.18340 -0.15820
H31 H -0.08230 0.03960 -0.07800
H32 H -0.28500 0.05110 -0.16480
H34 H -0.20220 0.20860 0.08500
H35 H -0.19890 0.17090 0.48930
H36 H -0.36720 0.14470 0.48580
H37 H -0.38140 0.16220 0.04380
H38 H -0.27960 0.00220 0.17800
H41 H -0.10640 0.08960 -0.28270
H42 H -0.25670 0.13270 -0.20090
H46 H 0.16400 0.16420 0.33200
H47 H 0.00430 0.25750 0.10570
H51 H 0.53850 0.04660 -0.62210
H55 H -0.21230 0.25160 0.41100
H56 H -0.38790 0.21240 0.33770
H58 H -0.15400 0.02940 0.22880
H68 H -0.24810 0.05160 0.38750
H84 H 0.44120 0.08090 -0.32840
H98 H -0.46400 0.08120 0.04410
O17 O -0.45507 0.08821 0.16670
O3 O 0.42910 0.09052 -0.19483
O50 O 0.50000 0.00000 -0.49729
H51C* H 0.46150 -0.04660 -0.62210

loop_
_atom_type_symbol
_atom_type_radius_bond
C 0.68
H 0.24
O 0.68
